data_2240024
loop_
_publ_author_name
'Werner, Julia'
'Neumann, Tristan'
'Jess, Inke'
'N\"ather, Christian'

_publ_section_title
;
 Crystal structure of
 bis[4-(4-chlorobenzyl)pyridine-\k<i>N</i>]bis(thiocyanato-\k<i>N</i>)zinc
;
_journal_coeditor_code WM5054
_journal_issue 10
_journal_name_full 'Acta Crystallographica Section E'
_journal_page_first m355
_journal_page_last m356
_journal_paper_doi 10.1107/S160053681402039X
_journal_volume 70
_journal_year 2014
_chemical_formula_iupac '[Zn (N C S)2 (C12 H10 Cl N)2]'
_chemical_formula_moiety 'C26 H20 Cl2 N4 S2 Zn'
_chemical_formula_sum 'C26 H20 Cl2 N4 S2 Zn'
_chemical_formula_weight 588.85
_chemical_name_systematic
;
Bis[4-(4-chlorobenzyl)pyridine-\k<i>N</i>]bis(thiocyanato-\k<i>N</i>)zinc
;
_space_group_IT_number 15
_symmetry_cell_setting monoclinic
_symmetry_space_group_name_Hall '-C 2yc'
_symmetry_space_group_name_H-M 'C 1 2/c 1'
_atom_sites_solution_hydrogens geom
_atom_sites_solution_primary direct
_atom_sites_solution_secondary difmap
_audit_creation_method SHELXL-97
_cell_angle_alpha 90.00
_cell_angle_beta 98.867(8)
_cell_angle_gamma 90.00
_cell_formula_units_Z 4
_cell_length_a 29.094(3)
_cell_length_b 4.9911(3)
_cell_length_c 18.312(2)
_cell_measurement_temperature 150(2)
_cell_measurement_theta_max 26.00
_cell_measurement_theta_min 1.42
_cell_volume 2627.3(4)
_computing_cell_refinement 'X-AREA (Stoe, 2008)'
_computing_data_collection 'X-AREA (Stoe, 2008)'
_computing_data_reduction 'X-AREA (Stoe, 2008)'
_computing_molecular_graphics
;
XP in SHELXTL (Sheldrick, 2008) and <i>DIAMOND</i> (Brandenburg,
2011)
;
_computing_publication_material 'publCIF (Westrip, 2010)'
_computing_structure_refinement 'SHELXL97 (Sheldrick, 2008)'
_computing_structure_solution 'SHELXS97 (Sheldrick, 2008)'
_diffrn_ambient_temperature 150(2)
_diffrn_measured_fraction_theta_full 0.997
_diffrn_measured_fraction_theta_max 0.997
_diffrn_measurement_device_type 'Stoe IPDS-2'
_diffrn_measurement_method '\w scans'
_diffrn_radiation_monochromator graphite
_diffrn_radiation_source 'fine-focus sealed tube'
_diffrn_radiation_type MoK\a
_diffrn_radiation_wavelength 0.71073
_diffrn_reflns_av_R_equivalents 0.0772
_diffrn_reflns_av_sigmaI/netI 0.0584
_diffrn_reflns_limit_h_max 35
_diffrn_reflns_limit_h_min -35
_diffrn_reflns_limit_k_max 6
_diffrn_reflns_limit_k_min -6
_diffrn_reflns_limit_l_max 21
_diffrn_reflns_limit_l_min -22
_diffrn_reflns_number 8309
_diffrn_reflns_theta_full 26.00
_diffrn_reflns_theta_max 26.00
_diffrn_reflns_theta_min 1.42
_exptl_absorpt_coefficient_mu 1.320
_exptl_absorpt_correction_T_max 0.9063
_exptl_absorpt_correction_T_min 0.8786
_exptl_absorpt_correction_type numerical
_exptl_absorpt_process_details '(<i>X-SHAPE</i> and <i>X-RED32</i>; Stoe, 2008)'
_exptl_crystal_colour colourless
_exptl_crystal_density_diffrn 1.489
_exptl_crystal_density_method 'not measured'
_exptl_crystal_description needle
_exptl_crystal_F_000 1200
_exptl_crystal_size_max 0.12
_exptl_crystal_size_mid 0.08
_exptl_crystal_size_min 0.07
_refine_diff_density_max 0.680
_refine_diff_density_min -0.459
_refine_ls_extinction_method none
_refine_ls_goodness_of_fit_ref 1.077
_refine_ls_hydrogen_treatment constr
_refine_ls_matrix_type full
_refine_ls_number_parameters 159
_refine_ls_number_reflns 2570
_refine_ls_number_restraints 0
_refine_ls_restrained_S_all 1.077
_refine_ls_R_factor_all 0.0990
_refine_ls_R_factor_gt 0.0631
_refine_ls_shift/su_max 0.000
_refine_ls_shift/su_mean 0.000
_refine_ls_structure_factor_coef Fsqd
_refine_ls_weighting_details 'calc w=1/[\s^2^(Fo^2^)+(0.0577P)^2^+3.8490P] where P=(Fo^2^+2Fc^2^)/3'
_refine_ls_weighting_scheme calc
_refine_ls_wR_factor_gt 0.1324
_refine_ls_wR_factor_ref 0.1482
_reflns_number_gt 1773
_reflns_number_total 2570
_reflns_threshold_expression I>2sigma(I)
_cod_data_source_file wm5054sup1.cf
_cod_data_source_block I
_cod_original_sg_symbol_H-M 'C 2/c'
_cod_database_code 2240024
_cod_database_fobs_code 2240024

loop_
_symmetry_equiv_pos_as_xyz
'x, y, z'
'-x, y, -z+1/2'
'x+1/2, y+1/2, z'
'-x+1/2, y+1/2, -z+1/2'
'-x, -y, -z'
'x, -y, z-1/2'
'-x+1/2, -y+1/2, -z'
'x+1/2, -y+1/2, z-1/2'

loop_
_atom_site_type_symbol
_atom_site_label
_atom_site_fract_x
_atom_site_fract_y
_atom_site_fract_z
_atom_site_U_iso_or_equiv
_atom_site_adp_type
_atom_site_calc_flag
_atom_site_refinement_flags
_atom_site_occupancy
_atom_site_symmetry_multiplicity
Zn Zn1 0.0000 -0.30960(18) 0.2500 0.0536(3) Uani d S 1 2
N N1 0.03121(14) -0.4936(9) 0.3362(3) 0.0632(11) Uani d . 1 1
C C1 0.04787(16) -0.6043(11) 0.3893(3) 0.0564(12) Uani d . 1 1
S S1 0.07036(5) -0.7701(3) 0.46152(9) 0.0767(5) Uani d . 1 1
N N11 0.04855(12) -0.0763(8) 0.2133(2) 0.0482(9) Uani d . 1 1
C C11 0.04345(16) 0.0091(10) 0.1431(3) 0.0547(12) Uani d . 1 1
H H11 0.0185 -0.0612 0.1088 0.066 Uiso calc R 1 1
C C12 0.07260(16) 0.1938(10) 0.1181(3) 0.0552(11) Uani d . 1 1
H H12 0.0671 0.2525 0.0682 0.066 Uiso calc R 1 1
C C13 0.11000(16) 0.2929(10) 0.1667(3) 0.0551(12) Uani d . 1 1
C C14 0.11577(16) 0.2014(12) 0.2384(3) 0.0591(13) Uani d . 1 1
H H14 0.1411 0.2640 0.2731 0.071 Uiso calc R 1 1
C C15 0.08515(16) 0.0205(10) 0.2597(3) 0.0561(12) Uani d . 1 1
H H15 0.0899 -0.0395 0.3096 0.067 Uiso calc R 1 1
C C16 0.14365(18) 0.4920(11) 0.1412(3) 0.0654(14) Uani d . 1 1
H H16A 0.1505 0.6354 0.1786 0.078 Uiso calc R 1 1
H H16B 0.1289 0.5759 0.0944 0.078 Uiso calc R 1 1
C C17 0.18905(16) 0.3592(11) 0.1292(3) 0.0600(14) Uani d . 1 1
C C18 0.18905(17) 0.1565(13) 0.0792(3) 0.0688(15) Uani d . 1 1
H H18 0.1603 0.0952 0.0529 0.083 Uiso calc R 1 1
C C19 0.22994(19) 0.0380(15) 0.0660(4) 0.0815(18) Uani d . 1 1
H H19 0.2292 -0.1021 0.0307 0.098 Uiso calc R 1 1
C C20 0.27132(18) 0.1235(16) 0.1039(4) 0.0776(18) Uani d . 1 1
C C21 0.2727(2) 0.3210(18) 0.1536(4) 0.093(2) Uani d . 1 1
H H21 0.3017 0.3783 0.1800 0.112 Uiso calc R 1 1
C C22 0.2313(2) 0.4443(15) 0.1669(4) 0.0854(19) Uani d . 1 1
H H22 0.2324 0.5859 0.2018 0.103 Uiso calc R 1 1
Cl Cl1 0.32321(5) -0.0187(5) 0.08551(11) 0.1091(8) Uani d . 1 1

loop_
_atom_site_aniso_label
_atom_site_aniso_U_11
_atom_site_aniso_U_22
_atom_site_aniso_U_33
_atom_site_aniso_U_12
_atom_site_aniso_U_13
_atom_site_aniso_U_23
Zn1 0.0483(4) 0.0500(5) 0.0615(5) 0.000 0.0050(3) 0.000
N1 0.058(2) 0.057(3) 0.074(3) 0.006(2) 0.008(2) 0.004(2)
C1 0.051(2) 0.055(3) 0.061(3) -0.003(2) 0.003(2) -0.007(3)
S1 0.0709(8) 0.0855(12) 0.0657(9) -0.0042(7) -0.0148(7) 0.0094(8)
N11 0.0429(18) 0.050(2) 0.050(2) 0.0061(17) 0.0016(16) -0.0037(19)
C11 0.048(2) 0.053(3) 0.059(3) 0.001(2) -0.004(2) -0.002(2)
C12 0.053(2) 0.051(3) 0.058(3) -0.001(2) -0.004(2) 0.004(3)
C13 0.051(2) 0.041(3) 0.071(3) 0.005(2) 0.001(2) -0.006(3)
C14 0.052(2) 0.063(3) 0.059(3) -0.002(2) -0.004(2) -0.007(3)
C15 0.055(3) 0.058(3) 0.053(3) 0.001(2) 0.004(2) -0.005(2)
C16 0.064(3) 0.048(3) 0.081(4) -0.007(2) 0.003(3) -0.002(3)
C17 0.050(3) 0.061(4) 0.066(3) -0.011(2) -0.003(2) 0.014(3)
C18 0.049(3) 0.076(4) 0.078(4) -0.008(3) -0.001(2) 0.001(3)
C19 0.061(3) 0.103(5) 0.080(4) 0.009(3) 0.008(3) 0.000(4)
C20 0.050(3) 0.110(5) 0.069(4) 0.004(3) -0.001(3) 0.027(4)
C21 0.051(3) 0.132(6) 0.089(5) -0.024(4) -0.012(3) 0.034(5)
C22 0.066(3) 0.091(5) 0.093(5) -0.017(3) -0.006(3) -0.003(4)
Cl1 0.0565(8) 0.168(2) 0.1023(13) 0.0255(10) 0.0118(8) 0.0551(14)

loop_
_atom_type_symbol
_atom_type_description
_atom_type_scat_dispersion_real
_atom_type_scat_dispersion_imag
_atom_type_scat_source
C C 0.0033 0.0016 'International Tables Vol C Tables 4.2.6.8 and 6.1.1.4'
H H 0.0000 0.0000 'International Tables Vol C Tables 4.2.6.8 and 6.1.1.4'
Cl Cl 0.1484 0.1585 'International Tables Vol C Tables 4.2.6.8 and 6.1.1.4'
N N 0.0061 0.0033 'International Tables Vol C Tables 4.2.6.8 and 6.1.1.4'
S S 0.1246 0.1234 'International Tables Vol C Tables 4.2.6.8 and 6.1.1.4'
Zn Zn 0.2839 1.4301 'International Tables Vol C Tables 4.2.6.8 and 6.1.1.4'

loop_
_geom_angle_atom_site_label_1
_geom_angle_atom_site_label_2
_geom_angle_atom_site_label_3
_geom_angle_site_symmetry_1
_geom_angle_site_symmetry_3
_geom_angle
N1 Zn1 N1 2 . 123.1(3)
N1 Zn1 N11 2 . 105.49(17)
N1 Zn1 N11 . . 106.33(16)
N1 Zn1 N11 2 2 106.32(16)
N1 Zn1 N11 . 2 105.49(17)
N11 Zn1 N11 . 2 109.7(2)
C1 N1 Zn1 . . 176.6(4)
N1 C1 S1 . . 177.6(5)
C11 N11 C15 . . 116.9(4)
C11 N11 Zn1 . . 121.4(3)
C15 N11 Zn1 . . 121.4(3)
N11 C11 C12 . . 123.2(4)
N11 C11 H11 . . 118.4
C12 C11 H11 . . 118.4
C11 C12 C13 . . 119.3(5)
C11 C12 H12 . . 120.4
C13 C12 H12 . . 120.4
C14 C13 C12 . . 117.5(5)
C14 C13 C16 . . 121.5(5)
C12 C13 C16 . . 121.0(5)
C15 C14 C13 . . 120.3(5)
C15 C14 H14 . . 119.9
C13 C14 H14 . . 119.9
N11 C15 C14 . . 122.9(5)
N11 C15 H15 . . 118.6
C14 C15 H15 . . 118.6
C13 C16 C17 . . 112.0(4)
C13 C16 H16A . . 109.2
C17 C16 H16A . . 109.2
C13 C16 H16B . . 109.2
C17 C16 H16B . . 109.2
H16A C16 H16B . . 107.9
C18 C17 C22 . . 118.2(5)
C18 C17 C16 . . 120.6(4)
C22 C17 C16 . . 121.2(6)
C17 C18 C19 . . 121.6(5)
C17 C18 H18 . . 119.2
C19 C18 H18 . . 119.2
C20 C19 C18 . . 119.5(7)
C20 C19 H19 . . 120.2
C18 C19 H19 . . 120.2
C21 C20 C19 . . 120.6(6)
C21 C20 Cl1 . . 119.6(5)
C19 C20 Cl1 . . 119.7(6)
C20 C21 C22 . . 120.2(6)
C20 C21 H21 . . 119.9
C22 C21 H21 . . 119.9
C17 C22 C21 . . 119.9(7)
C17 C22 H22 . . 120.1
C21 C22 H22 . . 120.1

loop_
_geom_bond_atom_site_label_1
_geom_bond_atom_site_label_2
_geom_bond_site_symmetry_2
_geom_bond_distance
Zn1 N1 2 1.928(5)
Zn1 N1 . 1.928(5)
Zn1 N11 . 2.024(4)
Zn1 N11 2 2.024(4)
N1 C1 . 1.157(6)
C1 S1 . 1.611(6)
N11 C11 . 1.342(6)
N11 C15 . 1.346(6)
C11 C12 . 1.377(7)
C11 H11 . 0.9500
C12 C13 . 1.386(7)
C12 H12 . 0.9500
C13 C14 . 1.375(7)
C13 C16 . 1.518(7)
C14 C15 . 1.367(7)
C14 H14 . 0.9500
C15 H15 . 0.9500
C16 C17 . 1.524(7)
C16 H16A . 0.9900
C16 H16B . 0.9900
C17 C18 . 1.363(8)
C17 C22 . 1.380(7)
C18 C19 . 1.383(8)
C18 H18 . 0.9500
C19 C20 . 1.363(8)
C19 H19 . 0.9500
C20 C21 . 1.338(10)
C20 Cl1 . 1.747(6)
C21 C22 . 1.408(10)
C21 H21 . 0.9500
C22 H22 . 0.9500
